data_4069789
loop_
_publ_author_name
'Gunay, Ahmet'
'M\"uller, Christian'
'Lachicotte, Rene J.'
'Brennessel, William W.'
'Jones, William D.'

_publ_section_title
;
 Reactivity Differences of Pt0Phosphine Complexes in C&#x2212;C Bond
 Activation of Asymmetric Acetylenes
;
_journal_issue 22
_journal_name_full Organometallics
_journal_page_first 6524
_journal_paper_doi 10.1021/om900413a
_journal_volume 28
_journal_year 2009
_chemical_absolute_configuration ad
_chemical_formula_moiety 'C23 H37 F3 P2 Pt'
_chemical_formula_sum 'C23 H37 F3 P2 Pt'
_chemical_formula_weight 627.56
_chemical_name_common '1b, (dippe)Pt(CF3CCPh)'
_chemical_name_systematic
;
 ?
;
_space_group_IT_number 4
_symmetry_cell_setting monoclinic
_symmetry_space_group_name_Hall 'P 2yb'
_symmetry_space_group_name_H-M 'P 1 21 1'
_atom_sites_solution_hydrogens geom
_atom_sites_solution_primary direct
_atom_sites_solution_secondary difmap
_audit_creation_method SHELXL-97
_cell_angle_alpha 90.00
_cell_angle_beta 94.466(1)
_cell_angle_gamma 90.00
_cell_formula_units_Z 4
_cell_length_a 10.6258(5)
_cell_length_b 13.5761(6)
_cell_length_c 17.6120(8)
_cell_measurement_reflns_used 7916
_cell_measurement_temperature 193(2)
_cell_volume 2532.9(2)
_computing_cell_refinement 'SAINT (Bruker, 2003)'
_computing_data_collection 'SMART (Bruker, 2003)'
_computing_data_reduction 'SAINT (Bruker, 2003)'
_computing_molecular_graphics 'SHELXTL (Bruker, 2000)'
_computing_publication_material 'SHELXTL (Bruker, 2000)'
_computing_structure_refinement 'SHELXL-97 (Sheldrick, 1997)'
_computing_structure_solution 'SHELXS-97 (Sheldrick, 1997)'
_diffrn_ambient_temperature 193(2)
_diffrn_measured_fraction_theta_full 0.998
_diffrn_measured_fraction_theta_max 0.998
_diffrn_measurement_device_type 'Siemens SMART CCD Platform'
_diffrn_measurement_method 'area detector, \w scans per \f'
_diffrn_radiation_monochromator graphite
_diffrn_radiation_source 'normal-focus sealed tube'
_diffrn_radiation_type MoK\a
_diffrn_radiation_wavelength 0.71073
_diffrn_reflns_av_R_equivalents 0.0117
_diffrn_reflns_av_sigmaI/netI 0.0189
_diffrn_reflns_limit_h_max 13
_diffrn_reflns_limit_h_min -7
_diffrn_reflns_limit_k_max 17
_diffrn_reflns_limit_k_min -17
_diffrn_reflns_limit_l_max 22
_diffrn_reflns_limit_l_min -20
_diffrn_reflns_number 16257
_diffrn_reflns_theta_full 27.48
_diffrn_reflns_theta_max 27.48
_diffrn_reflns_theta_min 1.90
_exptl_absorpt_coefficient_mu 5.695
_exptl_absorpt_correction_T_max 0.3571
_exptl_absorpt_correction_T_min 0.1808
_exptl_absorpt_correction_type multi-scan
_exptl_absorpt_process_details 'SADABS (Blessing, 1995)'
_exptl_crystal_colour yellow
_exptl_crystal_density_diffrn 1.646
_exptl_crystal_density_method 'not measured'
_exptl_crystal_description block
_exptl_crystal_F_000 1240
_exptl_crystal_size_max 0.38
_exptl_crystal_size_mid 0.26
_exptl_crystal_size_min 0.18
_refine_diff_density_max 0.629
_refine_diff_density_min -0.711
_refine_diff_density_rms 0.070
_refine_ls_abs_structure_details 'Flack H D (1983), 4465 Friedel pairs, Acta Cryst. A39, 876-881'
_refine_ls_abs_structure_Flack -0.008(4)
_refine_ls_extinction_method none
_refine_ls_goodness_of_fit_ref 1.074
_refine_ls_hydrogen_treatment constr
_refine_ls_matrix_type full
_refine_ls_number_parameters 549
_refine_ls_number_reflns 10500
_refine_ls_number_restraints 7
_refine_ls_restrained_S_all 1.074
_refine_ls_R_factor_all 0.0199
_refine_ls_R_factor_gt 0.0192
_refine_ls_shift/su_max 0.002
_refine_ls_shift/su_mean 0.000
_refine_ls_structure_factor_coef Fsqd
_refine_ls_weighting_details 'calc w=1/[\s^2^(Fo^2^)+(0.0209P)^2^+1.5852P] where P=(Fo^2^+2Fc^2^)/3'
_refine_ls_weighting_scheme calc
_refine_ls_wR_factor_gt 0.0428
_refine_ls_wR_factor_ref 0.0430
_reflns_number_gt 10330
_reflns_number_total 10500
_reflns_threshold_expression >2sigma(I)
_cod_data_source_file om900413a_si_002.cif
_cod_data_source_block joncm22_1b
_cod_database_code 4069789

loop_
_symmetry_equiv_pos_as_xyz
'x, y, z'
'-x, y+1/2, -z'

loop_
_atom_site_label
_atom_site_type_symbol
_atom_site_fract_x
_atom_site_fract_y
_atom_site_fract_z
_atom_site_U_iso_or_equiv
_atom_site_adp_type
_atom_site_occupancy
_atom_site_symmetry_multiplicity
_atom_site_calc_flag
_atom_site_refinement_flags
_atom_site_disorder_assembly
_atom_site_disorder_group
Pt1 Pt 0.110459(12) 0.512058(9) 0.567694(7) 0.02235(4) Uani 1 1 d . . .
P1 P -0.04333(9) 0.40734(8) 0.59636(6) 0.0274(2) Uani 1 1 d . . .
P2 P 0.13589(9) 0.41608(8) 0.46490(6) 0.0262(2) Uani 1 1 d . . .
C1 C 0.1524(3) 0.6272(3) 0.6397(2) 0.0251(8) Uani 1 1 d . . .
C2 C 0.2332(3) 0.6230(3) 0.5881(2) 0.0259(8) Uani 1 1 d . . .
C3 C 0.1171(4) 0.6866(3) 0.7040(2) 0.0268(8) Uani 1 1 d . . .
C4 C 0.2014(5) 0.7509(3) 0.7417(2) 0.0407(10) Uani 1 1 d . . .
H4A H 0.2853 0.7555 0.7269 0.049 Uiso 1 1 calc R . .
C5 C 0.1641(6) 0.8091(3) 0.8014(3) 0.0541(15) Uani 1 1 d . . .
H5A H 0.2234 0.8512 0.8283 0.065 Uiso 1 1 calc R . .
C6 C 0.0408(6) 0.8054(4) 0.8213(3) 0.0522(13) Uani 1 1 d . . .
H6A H 0.0141 0.8475 0.8600 0.063 Uiso 1 1 calc R . .
C7 C -0.0425(5) 0.7412(4) 0.7852(3) 0.0487(12) Uani 1 1 d . . .
H7A H -0.1266 0.7375 0.7998 0.058 Uiso 1 1 calc R . .
C8 C -0.0049(4) 0.6811(3) 0.7272(2) 0.0359(9) Uani 1 1 d . . .
H8A H -0.0633 0.6358 0.7030 0.043 Uiso 1 1 calc R . .
C9 C 0.3477(4) 0.6727(3) 0.5659(2) 0.0324(9) Uani 1 1 d . . .
F1 F 0.3583(3) 0.6722(3) 0.49080(16) 0.0652(9) Uani 1 1 d . . .
F2 F 0.4531(2) 0.6320(3) 0.5970(2) 0.0755(12) Uani 1 1 d . . .
F3 F 0.3542(3) 0.7691(2) 0.58395(18) 0.0533(8) Uani 1 1 d . . .
C10 C -0.0041(4) 0.3341(4) 0.6835(2) 0.0397(9) Uani 1 1 d . . .
H10A H -0.0744 0.2864 0.6893 0.048 Uiso 1 1 calc R . .
C11 C 0.0075(6) 0.4004(4) 0.7538(3) 0.0584(14) Uani 1 1 d . . .
H11B H 0.0356 0.3612 0.7987 0.088 Uiso 1 1 calc R . .
H11C H -0.0748 0.4300 0.7612 0.088 Uiso 1 1 calc R . .
H11E H 0.0691 0.4526 0.7465 0.088 Uiso 1 1 calc R . .
C12 C 0.1168(5) 0.2755(4) 0.6769(3) 0.0577(14) Uani 1 1 d . . .
H12A H 0.1312 0.2321 0.7212 0.086 Uiso 1 1 calc R . .
H12B H 0.1882 0.3209 0.6749 0.086 Uiso 1 1 calc R . .
H12D H 0.1089 0.2357 0.6304 0.086 Uiso 1 1 calc R . .
C13 C -0.2030(4) 0.4557(4) 0.6094(3) 0.0395(10) Uani 1 1 d . . .
H13A H -0.1951 0.4972 0.6564 0.047 Uiso 1 1 calc R . .
C14 C -0.2470(4) 0.5239(4) 0.5442(3) 0.0590(13) Uani 1 1 d . . .
H14A H -0.3237 0.5584 0.5568 0.089 Uiso 1 1 calc R . .
H14B H -0.2651 0.4851 0.4977 0.089 Uiso 1 1 calc R . .
H14C H -0.1807 0.5721 0.5361 0.089 Uiso 1 1 calc R . .
C15 C -0.3013(4) 0.3771(4) 0.6224(3) 0.0562(14) Uani 1 1 d . . .
H15A H -0.3825 0.4087 0.6295 0.084 Uiso 1 1 calc R . .
H15C H -0.2742 0.3389 0.6680 0.084 Uiso 1 1 calc R . .
H15D H -0.3105 0.3332 0.5782 0.084 Uiso 1 1 calc R . .
C16 C 0.2977(4) 0.3763(3) 0.4503(3) 0.0378(10) Uani 1 1 d . . .
H16A H 0.3465 0.4370 0.4392 0.045 Uiso 1 1 calc R . .
C17 C 0.3613(4) 0.3314(6) 0.5230(3) 0.0579(14) Uani 1 1 d . . .
H17A H 0.4492 0.3151 0.5150 0.087 Uiso 1 1 calc R . .
H17B H 0.3163 0.2714 0.5358 0.087 Uiso 1 1 calc R . .
H17C H 0.3593 0.3788 0.5648 0.087 Uiso 1 1 calc R . .
C18 C 0.3073(4) 0.3065(4) 0.3825(3) 0.0509(13) Uani 1 1 d . . .
H18A H 0.3963 0.2923 0.3762 0.076 Uiso 1 1 calc R . .
H18C H 0.2689 0.3376 0.3361 0.076 Uiso 1 1 calc R . .
H18D H 0.2629 0.2450 0.3919 0.076 Uiso 1 1 calc R . .
C19 C 0.0789(4) 0.4662(3) 0.3713(2) 0.0343(9) Uani 1 1 d . . .
H19A H 0.0910 0.4143 0.3323 0.041 Uiso 1 1 calc R . .
C20 C -0.0616(4) 0.4903(4) 0.3684(3) 0.0543(13) Uani 1 1 d . . .
H20A H -0.0886 0.5189 0.3187 0.081 Uiso 1 1 calc R . .
H20B H -0.0769 0.5376 0.4087 0.081 Uiso 1 1 calc R . .
H20C H -0.1096 0.4299 0.3759 0.081 Uiso 1 1 calc R . .
C21 C 0.1546(5) 0.5560(4) 0.3511(3) 0.0480(11) Uani 1 1 d . . .
H21A H 0.1186 0.5835 0.3027 0.072 Uiso 1 1 calc R . .
H21C H 0.2425 0.5368 0.3461 0.072 Uiso 1 1 calc R . .
H21D H 0.1515 0.6055 0.3913 0.072 Uiso 1 1 calc R . .
C31 C -0.0699(4) 0.3157(3) 0.5192(2) 0.0329(9) Uani 1 1 d . . .
H31A H -0.0937 0.2520 0.5414 0.040 Uiso 1 1 calc R . .
H31B H -0.1411 0.3377 0.4837 0.040 Uiso 1 1 calc R . .
C32 C 0.0468(4) 0.3005(3) 0.4746(2) 0.0327(9) Uani 1 1 d . . .
H32A H 0.0200 0.2747 0.4233 0.039 Uiso 1 1 calc R . .
H32B H 0.1026 0.2508 0.5011 0.039 Uiso 1 1 calc R . .
Pt2 Pt 0.627793(13) 0.832822(9) 0.080952(7) 0.02445(4) Uani 1 1 d . . .
P3 P 0.46578(10) 0.93275(8) 0.10465(6) 0.0286(2) Uani 1 1 d . . .
P4 P 0.67631(11) 0.94354(8) -0.00878(6) 0.0315(2) Uani 1 1 d . . .
C41 C 0.6555(4) 0.7086(3) 0.1458(2) 0.0275(8) Uani 1 1 d . . .
C42 C 0.7392(4) 0.7129(3) 0.0959(2) 0.0303(9) Uani 1 1 d . A .
C43 C 0.6163(4) 0.6518(3) 0.2107(2) 0.0308(9) Uani 1 1 d . . .
C44 C 0.6544(4) 0.5551(3) 0.2227(3) 0.0399(10) Uani 1 1 d . . .
H44A H 0.7054 0.5243 0.1876 0.048 Uiso 1 1 calc R . .
C45 C 0.6189(4) 0.5022(4) 0.2859(3) 0.0461(12) Uani 1 1 d . . .
H45A H 0.6443 0.4355 0.2932 0.055 Uiso 1 1 calc R . .
C46 C 0.5461(5) 0.5481(4) 0.3377(3) 0.0514(13) Uani 1 1 d . . .
H46A H 0.5227 0.5134 0.3812 0.062 Uiso 1 1 calc R . .
C47 C 0.5081(5) 0.6436(4) 0.3259(3) 0.0507(12) Uani 1 1 d . . .
H47A H 0.4581 0.6749 0.3613 0.061 Uiso 1 1 calc R . .
C48 C 0.5424(4) 0.6954(4) 0.2620(3) 0.0422(10) Uani 1 1 d . . .
H48A H 0.5144 0.7612 0.2539 0.051 Uiso 1 1 calc R . .
C49 C 0.8507(4) 0.6592(4) 0.0742(3) 0.0436(11) Uani 1 1 d D . .
F4 F 0.9568(3) 0.6986(5) 0.0986(5) 0.101(3) Uani 0.794(7) 1 d PD A 1
F5 F 0.8533(6) 0.6562(6) -0.0034(3) 0.0902(19) Uani 0.794(7) 1 d PD A 1
F6 F 0.8570(6) 0.5657(3) 0.0924(4) 0.0831(19) Uani 0.794(7) 1 d PD A 1
F4' F 0.8254(18) 0.5706(15) 0.0536(19) 0.101(3) Uani 0.206(7) 1 d PD A 5
F5' F 0.931(2) 0.641(2) 0.1396(8) 0.0902(19) Uani 0.206(7) 1 d PD A 5
F6' F 0.922(2) 0.7000(13) 0.0298(17) 0.0831(19) Uani 0.206(7) 1 d PD A 5
C50 C 0.3058(4) 0.8850(4) 0.0773(3) 0.0410(10) Uani 1 1 d . . .
H50A H 0.2438 0.9386 0.0857 0.049 Uiso 1 1 calc R . .
C51 C 0.2744(5) 0.7972(4) 0.1262(3) 0.0567(13) Uani 1 1 d . . .
H51A H 0.1936 0.7687 0.1065 0.085 Uiso 1 1 calc R . .
H51B H 0.2683 0.8188 0.1789 0.085 Uiso 1 1 calc R . .
H51C H 0.3410 0.7474 0.1247 0.085 Uiso 1 1 calc R . .
C52 C 0.2935(5) 0.8581(5) -0.0075(3) 0.0622(16) Uani 1 1 d . . .
H52A H 0.2086 0.8326 -0.0214 0.093 Uiso 1 1 calc R . .
H52B H 0.3562 0.8077 -0.0175 0.093 Uiso 1 1 calc R . .
H52C H 0.3080 0.9169 -0.0379 0.093 Uiso 1 1 calc R . .
C53 C 0.4552(4) 0.9752(3) 0.2034(2) 0.0364(9) Uani 1 1 d . . .
H53A H 0.4239 0.9176 0.2319 0.044 Uiso 1 1 calc R . .
C54 C 0.3610(5) 1.0585(4) 0.2131(3) 0.0543(13) Uani 1 1 d . . .
H54A H 0.3559 1.0719 0.2675 0.081 Uiso 1 1 calc R . .
H54B H 0.2777 1.0391 0.1903 0.081 Uiso 1 1 calc R . .
H54C H 0.3892 1.1180 0.1878 0.081 Uiso 1 1 calc R . .
C55 C 0.5860(5) 0.9993(5) 0.2411(3) 0.0598(15) Uani 1 1 d . . .
H55A H 0.5802 1.0094 0.2958 0.090 Uiso 1 1 calc R . .
H55B H 0.6178 1.0595 0.2185 0.090 Uiso 1 1 calc R . .
H55C H 0.6437 0.9446 0.2332 0.090 Uiso 1 1 calc R . .
C56 C 0.6950(5) 0.8971(3) -0.1059(2) 0.0422(10) Uani 1 1 d . . .
H56A H 0.7711 0.8535 -0.1022 0.051 Uiso 1 1 calc R . .
C57 C 0.7189(6) 0.9769(4) -0.1646(3) 0.0610(15) Uani 1 1 d . . .
H57A H 0.7348 0.9458 -0.2132 0.091 Uiso 1 1 calc R . .
H57B H 0.7925 1.0162 -0.1463 0.091 Uiso 1 1 calc R . .
H57C H 0.6447 1.0197 -0.1719 0.091 Uiso 1 1 calc R . .
C58 C 0.5831(5) 0.8323(4) -0.1335(2) 0.0571(13) Uani 1 1 d . . .
H58A H 0.6008 0.8001 -0.1813 0.086 Uiso 1 1 calc R . .
H58B H 0.5072 0.8731 -0.1419 0.086 Uiso 1 1 calc R . .
H58C H 0.5694 0.7821 -0.0950 0.086 Uiso 1 1 calc R . .
C59 C 0.8204(4) 1.0166(4) 0.0144(3) 0.0468(10) Uani 1 1 d . . .
H59A H 0.8307 1.0634 -0.0285 0.056 Uiso 1 1 calc R . .
C60 C 0.8119(5) 1.0763(4) 0.0867(3) 0.0609(14) Uani 1 1 d . . .
H60A H 0.8895 1.1146 0.0969 0.091 Uiso 1 1 calc R . .
H60B H 0.8011 1.0317 0.1294 0.091 Uiso 1 1 calc R . .
H60C H 0.7394 1.1210 0.0804 0.091 Uiso 1 1 calc R . .
C61 C 0.9371(5) 0.9491(5) 0.0223(3) 0.0595(14) Uani 1 1 d . . .
H61A H 1.0119 0.9881 0.0387 0.089 Uiso 1 1 calc R . .
H61B H 0.9491 0.9183 -0.0269 0.089 Uiso 1 1 calc R . .
H61C H 0.9245 0.8978 0.0602 0.089 Uiso 1 1 calc R . .
C63 C 0.4788(4) 1.0489(3) 0.0504(2) 0.0396(10) Uani 1 1 d . . .
H63A H 0.3931 1.0750 0.0364 0.048 Uiso 1 1 calc R . .
H63B H 0.5250 1.0983 0.0832 0.048 Uiso 1 1 calc R . .
C64 C 0.5473(5) 1.0342(3) -0.0219(2) 0.0410(11) Uani 1 1 d . . .
H64A H 0.5824 1.0981 -0.0373 0.049 Uiso 1 1 calc R . .
H64B H 0.4860 1.0118 -0.0635 0.049 Uiso 1 1 calc R . .

loop_
_atom_site_aniso_label
_atom_site_aniso_U_11
_atom_site_aniso_U_22
_atom_site_aniso_U_33
_atom_site_aniso_U_23
_atom_site_aniso_U_13
_atom_site_aniso_U_12
Pt1 0.02006(6) 0.02325(8) 0.02369(6) -0.00299(6) 0.00133(5) -0.00253(6)
P1 0.0246(5) 0.0287(6) 0.0290(5) -0.0058(4) 0.0031(4) -0.0072(4)
P2 0.0226(4) 0.0274(5) 0.0287(5) -0.0052(4) 0.0019(4) 0.0005(4)
C1 0.0260(18) 0.022(2) 0.0267(17) -0.0014(14) -0.0033(15) -0.0025(14)
C2 0.0222(17) 0.029(2) 0.0264(17) -0.0012(15) 0.0035(14) -0.0018(15)
C3 0.036(2) 0.022(2) 0.0225(16) -0.0020(15) 0.0019(15) -0.0033(16)
C4 0.055(3) 0.034(2) 0.033(2) -0.0091(18) 0.0068(19) -0.009(2)
C5 0.097(4) 0.031(3) 0.033(2) -0.0054(19) 0.005(3) -0.015(3)
C6 0.082(4) 0.042(3) 0.034(2) -0.0092(19) 0.016(2) 0.008(2)
C7 0.053(3) 0.057(3) 0.037(2) -0.004(2) 0.013(2) 0.015(2)
C8 0.037(2) 0.036(2) 0.035(2) -0.0059(18) 0.0034(17) 0.0026(18)
C9 0.0283(19) 0.031(2) 0.038(2) 0.0053(17) 0.0028(17) -0.0047(16)
F1 0.073(2) 0.079(2) 0.0474(16) 0.0002(16) 0.0287(16) -0.0279(19)
F2 0.0272(13) 0.081(3) 0.118(3) 0.058(2) 0.0031(16) 0.0010(14)
F3 0.0452(15) 0.0376(17) 0.078(2) -0.0024(14) 0.0121(15) -0.0199(13)
C10 0.048(2) 0.034(2) 0.0366(19) 0.005(2) 0.0031(17) -0.013(2)
C11 0.090(4) 0.054(3) 0.030(2) 0.002(2) 0.003(2) -0.012(3)
C12 0.069(4) 0.049(3) 0.053(3) 0.014(2) -0.007(3) 0.009(3)
C13 0.0269(19) 0.051(3) 0.042(2) -0.016(2) 0.0104(17) -0.0105(19)
C14 0.038(2) 0.066(4) 0.074(3) -0.002(3) 0.010(2) 0.018(3)
C15 0.034(2) 0.079(4) 0.058(3) -0.025(3) 0.018(2) -0.024(2)
C16 0.0257(19) 0.043(2) 0.045(2) -0.0047(19) 0.0060(17) 0.0050(17)
C17 0.033(2) 0.089(4) 0.050(2) -0.010(3) -0.007(2) 0.025(3)
C18 0.043(2) 0.064(3) 0.047(2) -0.009(2) 0.007(2) 0.026(2)
C19 0.039(2) 0.038(2) 0.0248(18) -0.0035(16) 0.0011(16) 0.0070(18)
C20 0.042(2) 0.068(4) 0.052(3) 0.010(2) -0.007(2) 0.013(2)
C21 0.064(3) 0.045(3) 0.036(2) 0.0031(19) 0.010(2) 0.003(2)
C31 0.0331(19) 0.029(2) 0.0363(19) -0.0081(17) 0.0016(16) -0.0127(16)
C32 0.035(2) 0.023(2) 0.040(2) -0.0108(16) 0.0030(17) -0.0046(15)
Pt2 0.02648(7) 0.02412(8) 0.02297(6) -0.00017(6) 0.00333(5) 0.00154(6)
P3 0.0304(5) 0.0280(6) 0.0275(5) -0.0032(4) 0.0026(4) 0.0033(4)
P4 0.0398(6) 0.0299(5) 0.0255(4) 0.0027(4) 0.0065(4) 0.0019(4)
C41 0.0279(19) 0.025(2) 0.0292(18) -0.0005(15) -0.0004(15) 0.0014(15)
C42 0.0315(19) 0.025(2) 0.0340(19) -0.0017(16) 0.0006(16) 0.0035(16)
C43 0.0269(19) 0.031(2) 0.034(2) 0.0027(17) -0.0012(16) -0.0041(17)
C44 0.040(2) 0.033(2) 0.047(2) 0.0081(19) 0.0059(19) 0.0062(18)
C45 0.047(2) 0.036(3) 0.056(3) 0.020(2) 0.007(2) 0.002(2)
C46 0.045(3) 0.066(4) 0.043(2) 0.020(2) 0.003(2) -0.009(2)
C47 0.059(3) 0.054(3) 0.043(2) 0.004(2) 0.021(2) -0.003(2)
C48 0.046(2) 0.035(2) 0.046(2) 0.002(2) 0.009(2) 0.004(2)
C49 0.038(2) 0.040(3) 0.054(3) -0.005(2) 0.013(2) 0.005(2)
F4 0.0253(18) 0.100(5) 0.176(7) -0.063(5) 0.004(3) 0.000(2)
F5 0.091(4) 0.128(5) 0.056(3) -0.003(3) 0.033(3) 0.054(4)
F6 0.084(4) 0.040(2) 0.134(5) 0.025(3) 0.065(4) 0.029(2)
F4' 0.0253(18) 0.100(5) 0.176(7) -0.063(5) 0.004(3) 0.000(2)
F5' 0.091(4) 0.128(5) 0.056(3) -0.003(3) 0.033(3) 0.054(4)
F6' 0.084(4) 0.040(2) 0.134(5) 0.025(3) 0.065(4) 0.029(2)
C50 0.028(2) 0.048(3) 0.046(2) -0.009(2) -0.0017(18) 0.0102(19)
C51 0.041(3) 0.065(3) 0.064(3) -0.012(3) 0.006(2) -0.016(2)
C52 0.052(3) 0.084(4) 0.047(3) -0.012(3) -0.016(2) -0.007(3)
C53 0.046(2) 0.033(2) 0.031(2) -0.0083(16) 0.0114(18) 0.0005(18)
C54 0.069(3) 0.042(3) 0.055(3) -0.005(2) 0.027(3) 0.010(2)
C55 0.058(3) 0.078(4) 0.044(2) -0.030(3) 0.005(2) -0.016(3)
C56 0.060(3) 0.043(3) 0.0252(19) -0.0012(18) 0.0110(19) 0.009(2)
C57 0.091(4) 0.064(3) 0.030(2) 0.007(2) 0.019(2) -0.001(3)
C58 0.090(4) 0.047(3) 0.034(2) -0.010(2) 0.007(2) 0.003(3)
C59 0.052(2) 0.045(3) 0.045(2) 0.011(2) 0.009(2) -0.010(3)
C60 0.056(3) 0.055(3) 0.071(4) -0.017(3) -0.001(3) -0.014(3)
C61 0.041(3) 0.079(4) 0.060(3) -0.001(3) 0.013(2) -0.005(3)
C63 0.051(3) 0.029(2) 0.039(2) 0.0010(17) 0.0046(19) 0.0111(18)
C64 0.053(3) 0.038(3) 0.033(2) 0.0092(18) 0.0072(19) 0.009(2)

loop_
_atom_type_symbol
_atom_type_description
_atom_type_scat_dispersion_real
_atom_type_scat_dispersion_imag
_atom_type_scat_source
C C 0.0033 0.0016 'International Tables Vol C Tables 4.2.6.8 and 6.1.1.4'
H H 0.0000 0.0000 'International Tables Vol C Tables 4.2.6.8 and 6.1.1.4'
F F 0.0171 0.0103 'International Tables Vol C Tables 4.2.6.8 and 6.1.1.4'
P P 0.1023 0.0942 'International Tables Vol C Tables 4.2.6.8 and 6.1.1.4'
Pt Pt -1.7033 8.3905 'International Tables Vol C Tables 4.2.6.8 and 6.1.1.4'

loop_
_geom_angle_atom_site_label_1
_geom_angle_atom_site_label_2
_geom_angle_atom_site_label_3
_geom_angle
C2 Pt1 C1 37.44(15)
C2 Pt1 P1 155.00(11)
C1 Pt1 P1 118.12(12)
C2 Pt1 P2 117.32(11)
C1 Pt1 P2 154.73(12)
P1 Pt1 P2 87.12(4)
C31 P1 C10 105.1(2)
C31 P1 C13 103.96(19)
C10 P1 C13 103.8(2)
C31 P1 Pt1 109.38(13)
C10 P1 Pt1 113.88(14)
C13 P1 Pt1 119.47(16)
C16 P2 C19 103.2(2)
C16 P2 C32 104.8(2)
C19 P2 C32 105.1(2)
C16 P2 Pt1 116.86(15)
C19 P2 Pt1 116.86(14)
C32 P2 Pt1 108.72(14)
C2 C1 C3 142.1(4)
C2 C1 Pt1 69.9(2)
C3 C1 Pt1 147.9(3)
C1 C2 C9 140.5(4)
C1 C2 Pt1 72.7(2)
C9 C2 Pt1 146.8(3)
C4 C3 C8 118.5(4)
C4 C3 C1 121.6(4)
C8 C3 C1 119.9(3)
C3 C4 C5 120.4(5)
C3 C4 H4A 119.8
C5 C4 H4A 119.8
C6 C5 C4 120.0(5)
C6 C5 H5A 120.0
C4 C5 H5A 120.0
C7 C6 C5 119.9(4)
C7 C6 H6A 120.1
C5 C6 H6A 120.1
C6 C7 C8 120.3(5)
C6 C7 H7A 119.8
C8 C7 H7A 119.8
C7 C8 C3 120.8(4)
C7 C8 H8A 119.6
C3 C8 H8A 119.6
F2 C9 F1 105.8(4)
F2 C9 F3 106.3(4)
F1 C9 F3 103.4(3)
F2 C9 C2 112.8(3)
F1 C9 C2 113.3(3)
F3 C9 C2 114.3(4)
C12 C10 C11 110.7(4)
C12 C10 P1 110.8(3)
C11 C10 P1 110.7(4)
C12 C10 H10A 108.2
C11 C10 H10A 108.2
P1 C10 H10A 108.2
C10 C11 H11B 109.5
C10 C11 H11C 109.5
H11B C11 H11C 109.5
C10 C11 H11E 109.5
H11B C11 H11E 109.5
H11C C11 H11E 109.5
C10 C12 H12A 109.5
C10 C12 H12B 109.5
H12A C12 H12B 109.5
C10 C12 H12D 109.5
H12A C12 H12D 109.5
H12B C12 H12D 109.5
C14 C13 C15 111.5(4)
C14 C13 P1 110.7(3)
C15 C13 P1 114.6(4)
C14 C13 H13A 106.5
C15 C13 H13A 106.5
P1 C13 H13A 106.5
C13 C14 H14A 109.5
C13 C14 H14B 109.5
H14A C14 H14B 109.5
C13 C14 H14C 109.5
H14A C14 H14C 109.5
H14B C14 H14C 109.5
C13 C15 H15A 109.5
C13 C15 H15C 109.5
H15A C15 H15C 109.5
C13 C15 H15D 109.5
H15A C15 H15D 109.5
H15C C15 H15D 109.5
C17 C16 C18 110.7(4)
C17 C16 P2 110.9(3)
C18 C16 P2 114.2(3)
C17 C16 H16A 106.9
C18 C16 H16A 106.9
P2 C16 H16A 106.9
C16 C17 H17A 109.5
C16 C17 H17B 109.5
H17A C17 H17B 109.5
C16 C17 H17C 109.5
H17A C17 H17C 109.5
H17B C17 H17C 109.5
C16 C18 H18A 109.5
C16 C18 H18C 109.5
H18A C18 H18C 109.5
C16 C18 H18D 109.5
H18A C18 H18D 109.5
H18C C18 H18D 109.5
C21 C19 C20 110.8(4)
C21 C19 P2 111.3(3)
C20 C19 P2 111.3(3)
C21 C19 H19A 107.8
C20 C19 H19A 107.8
P2 C19 H19A 107.8
C19 C20 H20A 109.5
C19 C20 H20B 109.5
H20A C20 H20B 109.5
C19 C20 H20C 109.5
H20A C20 H20C 109.5
H20B C20 H20C 109.5
C19 C21 H21A 109.5
C19 C21 H21C 109.5
H21A C21 H21C 109.5
C19 C21 H21D 109.5
H21A C21 H21D 109.5
H21C C21 H21D 109.5
C32 C31 P1 112.6(2)
C32 C31 H31A 109.1
P1 C31 H31A 109.1
C32 C31 H31B 109.1
P1 C31 H31B 109.1
H31A C31 H31B 107.8
C31 C32 P2 112.0(3)
C31 C32 H32A 109.2
P2 C32 H32A 109.2
C31 C32 H32B 109.2
P2 C32 H32B 109.2
H32A C32 H32B 107.9
C42 Pt2 C41 37.31(16)
C42 Pt2 P3 155.40(12)
C41 Pt2 P3 118.10(12)
C42 Pt2 P4 117.54(12)
C41 Pt2 P4 154.77(12)
P3 Pt2 P4 87.05(4)
C53 P3 C50 103.5(2)
C53 P3 C63 103.5(2)
C50 P3 C63 105.5(2)
C53 P3 Pt2 117.77(15)
C50 P3 Pt2 116.15(15)
C63 P3 Pt2 109.11(15)
C64 P4 C59 105.4(2)
C64 P4 C56 104.2(2)
C59 P4 C56 104.0(2)
C64 P4 Pt2 108.81(15)
C59 P4 Pt2 115.62(15)
C56 P4 Pt2 117.70(15)
C42 C41 C43 143.3(4)
C42 C41 Pt2 70.2(2)
C43 C41 Pt2 146.3(3)
C41 C42 C49 139.8(4)
C41 C42 Pt2 72.5(2)
C49 C42 Pt2 147.6(3)
C48 C43 C44 118.9(4)
C48 C43 C41 119.8(4)
C44 C43 C41 121.3(4)
C43 C44 C45 120.9(4)
C43 C44 H44A 119.5
C45 C44 H44A 119.5
C46 C45 C44 119.3(5)
C46 C45 H45A 120.4
C44 C45 H45A 120.4
C47 C46 C45 119.9(4)
C47 C46 H46A 120.0
C45 C46 H46A 120.0
C46 C47 C48 120.3(5)
C46 C47 H47A 119.8
C48 C47 H47A 119.8
C43 C48 C47 120.7(5)
C43 C48 H48A 119.7
C47 C48 H48A 119.7
F6' C49 F4' 111.1(15)
F4 C49 F6 107.0(5)
F4 C49 F5 105.1(5)
F6 C49 F5 102.1(5)
F6' C49 F5' 103.6(14)
F4' C49 F5' 99.7(14)
F6' C49 C42 118.7(9)
F4' C49 C42 112.6(10)
F4 C49 C42 114.2(4)
F6 C49 C42 116.4(4)
F5 C49 C42 110.8(4)
F5' C49 C42 108.9(7)
C51 C50 C52 111.0(4)
C51 C50 P3 111.4(3)
C52 C50 P3 110.1(3)
C51 C50 H50A 108.1
C52 C50 H50A 108.1
P3 C50 H50A 108.1
C50 C51 H51A 109.5
C50 C51 H51B 109.5
H51A C51 H51B 109.5
C50 C51 H51C 109.5
H51A C51 H51C 109.5
H51B C51 H51C 109.5
C50 C52 H52A 109.5
C50 C52 H52B 109.5
H52A C52 H52B 109.5
C50 C52 H52C 109.5
H52A C52 H52C 109.5
H52B C52 H52C 109.5
C55 C53 C54 111.9(4)
C55 C53 P3 110.9(3)
C54 C53 P3 115.2(3)
C55 C53 H53A 106.0
C54 C53 H53A 106.0
P3 C53 H53A 106.0
C53 C54 H54A 109.5
C53 C54 H54B 109.5
H54A C54 H54B 109.5
C53 C54 H54C 109.5
H54A C54 H54C 109.5
H54B C54 H54C 109.5
C53 C55 H55A 109.5
C53 C55 H55B 109.5
H55A C55 H55B 109.5
C53 C55 H55C 109.5
H55A C55 H55C 109.5
H55B C55 H55C 109.5
C58 C56 C57 111.0(4)
C58 C56 P4 110.8(3)
C57 C56 P4 114.7(3)
C58 C56 H56A 106.6
C57 C56 H56A 106.6
P4 C56 H56A 106.6
C56 C57 H57A 109.5
C56 C57 H57B 109.5
H57A C57 H57B 109.5
C56 C57 H57C 109.5
H57A C57 H57C 109.5
H57B C57 H57C 109.5
C56 C58 H58A 109.5
C56 C58 H58B 109.5
H58A C58 H58B 109.5
C56 C58 H58C 109.5
H58A C58 H58C 109.5
H58B C58 H58C 109.5
C60 C59 C61 110.0(4)
C60 C59 P4 111.7(3)
C61 C59 P4 110.4(4)
C60 C59 H59A 108.2
C61 C59 H59A 108.2
P4 C59 H59A 108.2
C59 C60 H60A 109.5
C59 C60 H60B 109.5
H60A C60 H60B 109.5
C59 C60 H60C 109.5
H60A C60 H60C 109.5
H60B C60 H60C 109.5
C59 C61 H61A 109.5
C59 C61 H61B 109.5
H61A C61 H61B 109.5
C59 C61 H61C 109.5
H61A C61 H61C 109.5
H61B C61 H61C 109.5
C64 C63 P3 112.2(3)
C64 C63 H63A 109.2
P3 C63 H63A 109.2
C64 C63 H63B 109.2
P3 C63 H63B 109.2
H63A C63 H63B 107.9
C63 C64 P4 112.4(3)
C63 C64 H64A 109.1
P4 C64 H64A 109.1
C63 C64 H64B 109.1
P4 C64 H64B 109.1
H64A C64 H64B 107.9

loop_
_geom_bond_atom_site_label_1
_geom_bond_atom_site_label_2
_geom_bond_distance
Pt1 C2 2.006(4)
Pt1 C1 2.040(4)
Pt1 P1 2.2527(10)
Pt1 P2 2.2638(10)
P1 C31 1.848(4)
P1 C10 1.849(4)
P1 C13 1.850(4)
P2 C16 1.839(4)
P2 C19 1.841(4)
P2 C32 1.848(4)
C1 C2 1.299(5)
C1 C3 1.463(5)
C2 C9 1.471(5)
C3 C4 1.383(6)
C3 C8 1.391(6)
C4 C5 1.397(6)
C4 H4A 0.9500
C5 C6 1.384(8)
C5 H5A 0.9500
C6 C7 1.363(7)
C6 H6A 0.9500
C7 C8 1.391(6)
C7 H7A 0.9500
C8 H8A 0.9500
C9 F2 1.329(5)
C9 F1 1.337(5)
C9 F3 1.346(5)
C10 C12 1.523(7)
C10 C11 1.528(6)
C10 H10A 1.0000
C11 H11B 0.9800
C11 H11C 0.9800
C11 H11E 0.9800
C12 H12A 0.9800
C12 H12B 0.9800
C12 H12D 0.9800
C13 C14 1.520(7)
C13 C15 1.524(6)
C13 H13A 1.0000
C14 H14A 0.9800
C14 H14B 0.9800
C14 H14C 0.9800
C15 H15A 0.9800
C15 H15C 0.9800
C15 H15D 0.9800
C16 C17 1.528(6)
C16 C18 1.534(6)
C16 H16A 1.0000
C17 H17A 0.9800
C17 H17B 0.9800
C17 H17C 0.9800
C18 H18A 0.9800
C18 H18C 0.9800
C18 H18D 0.9800
C19 C21 1.518(6)
C19 C20 1.526(6)
C19 H19A 1.0000
C20 H20A 0.9800
C20 H20B 0.9800
C20 H20C 0.9800
C21 H21A 0.9800
C21 H21C 0.9800
C21 H21D 0.9800
C31 C32 1.532(5)
C31 H31A 0.9900
C31 H31B 0.9900
C32 H32A 0.9900
C32 H32B 0.9900
Pt2 C42 2.018(4)
Pt2 C41 2.045(4)
Pt2 P3 2.2561(11)
Pt2 P4 2.2692(10)
P3 C53 1.844(4)
P3 C50 1.848(4)
P3 C63 1.854(4)
P4 C64 1.843(5)
P4 C59 1.844(5)
P4 C56 1.848(4)
C41 C42 1.300(6)
C41 C43 1.466(5)
C42 C49 1.467(6)
C43 C48 1.375(6)
C43 C44 1.385(6)
C44 C45 1.401(6)
C44 H44A 0.9500
C45 C46 1.389(7)
C45 H45A 0.9500
C46 C47 1.369(7)
C46 H46A 0.9500
C47 C48 1.399(6)
C47 H47A 0.9500
C48 H48A 0.9500
C49 F6' 1.257(13)
C49 F4' 1.279(16)
C49 F4 1.290(6)
C49 F6 1.311(6)
C49 F5 1.369(6)
C49 F5' 1.399(14)
C50 C51 1.523(7)
C50 C52 1.534(6)
C50 H50A 1.0000
C51 H51A 0.9800
C51 H51B 0.9800
C51 H51C 0.9800
C52 H52A 0.9800
C52 H52B 0.9800
C52 H52C 0.9800
C53 C55 1.528(6)
C53 C54 1.529(6)
C53 H53A 1.0000
C54 H54A 0.9800
C54 H54B 0.9800
C54 H54C 0.9800
C55 H55A 0.9800
C55 H55B 0.9800
C55 H55C 0.9800
C56 C58 1.528(7)
C56 C57 1.533(6)
C56 H56A 1.0000
C57 H57A 0.9800
C57 H57B 0.9800
C57 H57C 0.9800
C58 H58A 0.9800
C58 H58B 0.9800
C58 H58C 0.9800
C59 C60 1.518(7)
C59 C61 1.540(7)
C59 H59A 1.0000
C60 H60A 0.9800
C60 H60B 0.9800
C60 H60C 0.9800
C61 H61A 0.9800
C61 H61B 0.9800
C61 H61C 0.9800
C63 C64 1.528(6)
C63 H63A 0.9900
C63 H63B 0.9900
C64 H64A 0.9900
C64 H64B 0.9900

loop_
_geom_torsion_atom_site_label_1
_geom_torsion_atom_site_label_2
_geom_torsion_atom_site_label_3
_geom_torsion_atom_site_label_4
_geom_torsion
C2 Pt1 P1 C31 -173.7(3)
C1 Pt1 P1 C31 176.09(18)
P2 Pt1 P1 C31 -5.26(15)
C2 Pt1 P1 C10 -56.5(3)
C1 Pt1 P1 C10 -66.7(2)
P2 Pt1 P1 C10 111.93(18)
C2 Pt1 P1 C13 66.8(3)
C1 Pt1 P1 C13 56.6(2)
P2 Pt1 P1 C13 -124.77(16)
C2 Pt1 P2 C16 44.7(2)
C1 Pt1 P2 C16 47.3(3)
P1 Pt1 P2 C16 -129.88(18)
C2 Pt1 P2 C19 -78.3(2)
C1 Pt1 P2 C19 -75.6(3)
P1 Pt1 P2 C19 107.14(16)
C2 Pt1 P2 C32 162.94(19)
C1 Pt1 P2 C32 165.6(3)
P1 Pt1 P2 C32 -11.60(15)
P1 Pt1 C1 C2 172.9(2)
P2 Pt1 C1 C2 -3.9(4)
C2 Pt1 C1 C3 175.2(6)
P1 Pt1 C1 C3 -11.9(5)
P2 Pt1 C1 C3 171.3(4)
C3 C1 C2 C9 6.6(10)
Pt1 C1 C2 C9 -177.6(6)
C3 C1 C2 Pt1 -175.8(5)
P1 Pt1 C2 C1 -14.9(4)
P2 Pt1 C2 C1 178.13(19)
C1 Pt1 C2 C9 177.2(7)
P1 Pt1 C2 C9 162.3(4)
P2 Pt1 C2 C9 -4.7(6)
C2 C1 C3 C4 -21.0(8)
Pt1 C1 C3 C4 166.4(4)
C2 C1 C3 C8 157.3(5)
Pt1 C1 C3 C8 -15.4(7)
C8 C3 C4 C5 -0.3(7)
C1 C3 C4 C5 178.0(4)
C3 C4 C5 C6 -2.5(7)
C4 C5 C6 C7 3.4(8)
C5 C6 C7 C8 -1.6(8)
C6 C7 C8 C3 -1.2(7)
C4 C3 C8 C7 2.1(6)
C1 C3 C8 C7 -176.2(4)
C1 C2 C9 F2 91.2(7)
Pt1 C2 C9 F2 -84.6(6)
C1 C2 C9 F1 -148.6(5)
Pt1 C2 C9 F1 35.6(7)
C1 C2 C9 F3 -30.4(7)
Pt1 C2 C9 F3 153.8(4)
C31 P1 C10 C12 62.4(4)
C13 P1 C10 C12 171.3(3)
Pt1 P1 C10 C12 -57.3(4)
C31 P1 C10 C11 -174.3(3)
C13 P1 C10 C11 -65.5(4)
Pt1 P1 C10 C11 66.0(4)
C31 P1 C13 C14 -73.9(4)
C10 P1 C13 C14 176.4(3)
Pt1 P1 C13 C14 48.3(4)
C31 P1 C13 C15 53.2(4)
C10 P1 C13 C15 -56.4(4)
Pt1 P1 C13 C15 175.5(3)
C19 P2 C16 C17 -179.7(4)
C32 P2 C16 C17 -69.8(4)
Pt1 P2 C16 C17 50.6(4)
C19 P2 C16 C18 -53.8(4)
C32 P2 C16 C18 56.1(4)
Pt1 P2 C16 C18 176.5(3)
C16 P2 C19 C21 -63.9(3)
C32 P2 C19 C21 -173.5(3)
Pt1 P2 C19 C21 65.8(3)
C16 P2 C19 C20 172.0(3)
C32 P2 C19 C20 62.4(4)
Pt1 P2 C19 C20 -58.2(4)
C10 P1 C31 C32 -97.3(3)
C13 P1 C31 C32 154.0(3)
Pt1 P1 C31 C32 25.3(3)
P1 C31 C32 P2 -35.4(4)
C16 P2 C32 C31 155.9(3)
C19 P2 C32 C31 -95.7(3)
Pt1 P2 C32 C31 30.2(3)
C42 Pt2 P3 C53 54.0(3)
C41 Pt2 P3 C53 52.8(2)
P4 Pt2 P3 C53 -125.08(17)
C42 Pt2 P3 C50 -69.5(3)
C41 Pt2 P3 C50 -70.7(2)
P4 Pt2 P3 C50 111.45(17)
C42 Pt2 P3 C63 171.5(3)
C41 Pt2 P3 C63 170.2(2)
P4 Pt2 P3 C63 -7.63(16)
C42 Pt2 P4 C64 170.9(2)
C41 Pt2 P4 C64 175.0(3)
P3 Pt2 P4 C64 -9.48(16)
C42 Pt2 P4 C59 -70.8(2)
C41 Pt2 P4 C59 -66.8(3)
P3 Pt2 P4 C59 108.8(2)
C42 Pt2 P4 C56 52.9(2)
C41 Pt2 P4 C56 56.9(3)
P3 Pt2 P4 C56 -127.55(18)
P3 Pt2 C41 C42 179.2(2)
P4 Pt2 C41 C42 -5.9(4)
C42 Pt2 C41 C43 175.4(6)
P3 Pt2 C41 C43 -5.4(5)
P4 Pt2 C41 C43 169.6(3)
C43 C41 C42 C49 0.2(10)
Pt2 C41 C42 C49 175.9(6)
C43 C41 C42 Pt2 -175.8(6)
P3 Pt2 C42 C41 -1.8(4)
P4 Pt2 C42 C41 177.2(2)
C41 Pt2 C42 C49 -175.1(7)
P3 Pt2 C42 C49 -176.9(4)
P4 Pt2 C42 C49 2.1(6)
C42 C41 C43 C48 158.4(6)
Pt2 C41 C43 C48 -14.4(7)
C42 C41 C43 C44 -20.2(8)
Pt2 C41 C43 C44 167.0(4)
C48 C43 C44 C45 -0.1(7)
C41 C43 C44 C45 178.5(4)
C43 C44 C45 C46 -1.1(7)
C44 C45 C46 C47 1.2(7)
C45 C46 C47 C48 -0.2(8)
C44 C43 C48 C47 1.1(7)
C41 C43 C48 C47 -177.5(4)
C46 C47 C48 C43 -1.0(8)
C41 C42 C49 F6' -166.1(19)
Pt2 C42 C49 F6' 7(2)
C41 C42 C49 F4' 61.6(18)
Pt2 C42 C49 F4' -125.7(17)
C41 C42 C49 F4 -100.4(8)
Pt2 C42 C49 F4 72.3(8)
C41 C42 C49 F6 25.2(9)
Pt2 C42 C49 F6 -162.1(6)
C41 C42 C49 F5 141.2(7)
Pt2 C42 C49 F5 -46.1(8)
C41 C42 C49 F5' -48.0(16)
Pt2 C42 C49 F5' 124.7(15)
C53 P3 C50 C51 -63.4(4)
C63 P3 C50 C51 -171.7(3)
Pt2 P3 C50 C51 67.3(3)
C53 P3 C50 C52 173.0(4)
C63 P3 C50 C52 64.6(4)
Pt2 P3 C50 C52 -56.4(4)
C50 P3 C53 C55 169.2(4)
C63 P3 C53 C55 -80.9(4)
Pt2 P3 C53 C55 39.5(4)
C50 P3 C53 C54 -62.5(4)
C63 P3 C53 C54 47.5(4)
Pt2 P3 C53 C54 167.9(3)
C64 P4 C56 C58 -71.0(4)
C59 P4 C56 C58 178.8(4)
Pt2 P4 C56 C58 49.5(4)
C64 P4 C56 C57 55.6(4)
C59 P4 C56 C57 -54.6(4)
Pt2 P4 C56 C57 176.1(3)
C64 P4 C59 C60 60.5(4)
C56 P4 C59 C60 169.7(4)
Pt2 P4 C59 C60 -59.7(4)
C64 P4 C59 C61 -176.8(3)
C56 P4 C59 C61 -67.6(4)
Pt2 P4 C59 C61 63.0(4)
C53 P3 C63 C64 153.6(3)
C50 P3 C63 C64 -98.0(4)
Pt2 P3 C63 C64 27.5(4)
P3 C63 C64 P4 -36.1(4)
C59 P4 C64 C63 -95.5(4)
C56 P4 C64 C63 155.3(3)
Pt2 P4 C64 C63 29.0(4)
